data_4508931
loop_
_publ_author_name
'Wen, Li-Li'
'Lu, Zhen-Da'
'Ren, Xiao-Ming'
'Duan, Chun-Ying'
'Meng, Qing-Jin'
'Gao, Song'

_publ_section_title
;
 Metal-Organic Coordination Polymers Containing Pyridine-2,3-dicarboxylic
 AcidN-Oxide (2,3-PDCO)
;
_journal_issue 1
_journal_name_full 'Crystal Growth &amp; Design'
_journal_page_first 227
_journal_paper_doi 10.1021/cg800329k
_journal_volume 9
_journal_year 2009
_chemical_formula_moiety '2(C28 H22 Cd5 N4 O26), 0.5(H4 O2), 2(H2 O)'
_chemical_formula_sum 'C56 H50 Cd10 N8 O55'
_chemical_formula_weight 2839.04
_chemical_name_systematic
; 
 ? 
;
_space_group_IT_number 2
_symmetry_cell_setting triclinic
_symmetry_space_group_name_Hall '-P 1'
_symmetry_space_group_name_H-M 'P -1'
_atom_sites_solution_hydrogens geom
_atom_sites_solution_primary direct
_atom_sites_solution_secondary difmap
_audit_creation_method SHELXL-97
_cell_angle_alpha 97.950(6)
_cell_angle_beta 108.889(5)
_cell_angle_gamma 91.409(6)
_cell_formula_units_Z 1
_cell_length_a 11.232(4)
_cell_length_b 11.361(4)
_cell_length_c 17.072(6)
_cell_measurement_reflns_used 878
_cell_measurement_temperature 293(2)
_cell_measurement_theta_max 27.25
_cell_measurement_theta_min 3.34
_cell_volume 2035.8(12)
_computing_cell_refinement SMART
_computing_data_collection 'SMART (Bruker, 2000)'
_computing_data_reduction 'SAINT (Bruker, 2000)'
_computing_molecular_graphics SHELXTL
_computing_publication_material SHELXTL
_computing_structure_refinement SHELXTL
_computing_structure_solution 'SHELXTL (Bruker, 2000)'
_diffrn_ambient_temperature 293(2)
_diffrn_measured_fraction_theta_full 0.981
_diffrn_measured_fraction_theta_max 0.981
_diffrn_radiation_monochromator graphite
_diffrn_radiation_source 'fine-focus sealed tube'
_diffrn_radiation_type MoK\a
_diffrn_radiation_wavelength 0.71073
_diffrn_reflns_av_R_equivalents 0.0232
_diffrn_reflns_av_sigmaI/netI 0.0597
_diffrn_reflns_limit_h_max 13
_diffrn_reflns_limit_h_min -13
_diffrn_reflns_limit_k_max 13
_diffrn_reflns_limit_k_min -12
_diffrn_reflns_limit_l_max 17
_diffrn_reflns_limit_l_min -20
_diffrn_reflns_number 10164
_diffrn_reflns_theta_full 25.00
_diffrn_reflns_theta_max 25.00
_diffrn_reflns_theta_min 1.92
_exptl_absorpt_coefficient_mu 2.673
_exptl_absorpt_correction_T_max 0.75
_exptl_absorpt_correction_T_min 0.68
_exptl_absorpt_correction_type multi-scan
_exptl_absorpt_process_details 'SADABS(Bruker, 2000)'
_exptl_crystal_colour colourless
_exptl_crystal_density_diffrn 2.316
_exptl_crystal_density_method 'not measured'
_exptl_crystal_description block
_exptl_crystal_F_000 1362
_exptl_crystal_size_max 0.15
_exptl_crystal_size_mid 0.13
_exptl_crystal_size_min 0.11
_refine_diff_density_max 0.863
_refine_diff_density_min -1.012
_refine_diff_density_rms 0.153
_refine_ls_extinction_method none
_refine_ls_goodness_of_fit_ref 1.132
_refine_ls_hydrogen_treatment constr
_refine_ls_matrix_type full
_refine_ls_number_parameters 586
_refine_ls_number_reflns 7048
_refine_ls_number_restraints 0
_refine_ls_restrained_S_all 1.132
_refine_ls_R_factor_all 0.0738
_refine_ls_R_factor_gt 0.0502
_refine_ls_shift/su_max 0.000
_refine_ls_shift/su_mean 0.000
_refine_ls_structure_factor_coef Fsqd
_refine_ls_weighting_details 'calc w=1/[\s^2^(Fo^2^)+(0.0588P)^2^+0.0000P] where P=(Fo^2^+2Fc^2^)/3'
_refine_ls_weighting_scheme calc
_refine_ls_wR_factor_gt 0.1075
_refine_ls_wR_factor_ref 0.1119
_reflns_number_gt 5339
_reflns_number_total 7048
_reflns_threshold_expression >2sigma(I)
_cod_data_source_file cg800329ksup5.cif
_cod_data_source_block 123
_cod_depositor_comments
;
The following automatic conversions were performed:

'_symmetry_cell_setting' value 'Triclinic' changed to 'triclinic'
according to /home/saulius/struct/CIF-dictionaries/cif_core.dic
dictionary named 'cif_core.dic' version 2.4.2 from 2011-04-26.

Automatic conversion script
Id: cif_fix_values 1891 2012-01-12 08:04:46Z andrius 
;
_cod_original_cell_volume 2035.9(12)
_cod_original_sg_symbol_H-M P-1
_cod_database_code 4508931

loop_
_symmetry_equiv_pos_as_xyz
'x, y, z'
'-x, -y, -z'

loop_
_atom_site_label
_atom_site_type_symbol
_atom_site_fract_x
_atom_site_fract_y
_atom_site_fract_z
_atom_site_U_iso_or_equiv
_atom_site_adp_type
_atom_site_occupancy
_atom_site_symmetry_multiplicity
_atom_site_calc_flag
_atom_site_refinement_flags
Cd1 Cd -0.08487(5) 0.77429(5) 0.53920(3) 0.03115(14) Uani 1 1 d .
Cd2 Cd 0.21501(5) 0.71430(5) 0.54860(3) 0.03045(14) Uani 1 1 d .
Cd3 Cd 0.17571(5) 0.79405(5) 0.95610(3) 0.03414(15) Uani 1 1 d .
Cd4 Cd 0.18250(5) 0.86696(5) 0.75010(3) 0.03274(15) Uani 1 1 d .
Cd5 Cd 0.25023(5) 1.08766(5) 0.95624(3) 0.03386(15) Uani 1 1 d .
C1 C -0.2983(7) 0.7663(8) 0.3397(5) 0.042(2) Uani 1 1 d .
C2 C -0.2529(7) 0.8824(7) 0.3993(4) 0.0332(17) Uani 1 1 d .
C3 C -0.3236(7) 0.7483(7) 0.2523(5) 0.0332(16) Uani 1 1 d .
C4 C -0.2899(7) 0.8458(7) 0.2105(5) 0.0338(17) Uani 1 1 d .
C5 C -0.3604(7) 0.6338(7) 0.2067(5) 0.0379(18) Uani 1 1 d .
H5 H -0.3634 0.6177 0.1512 0.045 Uiso 1 1 calc R
C6 C -0.3934(7) 0.5409(7) 0.2473(4) 0.0326(17) Uani 1 1 d .
H6 H -0.4374 0.4697 0.2170 0.039 Uiso 1 1 calc R
C7 C -0.3556(7) 0.5641(8) 0.3340(6) 0.042(2) Uani 1 1 d .
H7 H -0.3567 0.5022 0.3642 0.051 Uiso 1 1 calc R
C8 C 0.0453(7) 0.5531(7) 0.6255(5) 0.0352(17) Uani 1 1 d .
C9 C 0.0396(7) 0.4567(7) 0.6763(5) 0.0369(18) Uani 1 1 d .
C10 C 0.0619(7) 0.4769(8) 0.7620(5) 0.043(2) Uani 1 1 d .
C11 C 0.0509(7) 0.3820(7) 0.8012(5) 0.0334(17) Uani 1 1 d .
H11 H 0.0668 0.3937 0.8588 0.040 Uiso 1 1 calc R
C12 C 0.0157(8) 0.2665(8) 0.7550(5) 0.0409(19) Uani 1 1 d .
H12 H 0.0033 0.2031 0.7813 0.049 Uiso 1 1 calc R
C13 C -0.0007(7) 0.2474(7) 0.6691(4) 0.0311(16) Uani 1 1 d .
H13 H -0.0153 0.1708 0.6389 0.037 Uiso 1 1 calc R
C14 C 0.1006(8) 0.5970(7) 0.8069(5) 0.043(2) Uani 1 1 d .
C15 C 0.4418(8) 0.7477(7) 0.7146(6) 0.0410(19) Uani 1 1 d .
C16 C 0.5729(7) 0.7215(6) 0.7638(5) 0.0329(17) Uani 1 1 d .
C17 C 0.5374(7) 0.7646(7) 0.9063(4) 0.0332(17) Uani 1 1 d .
C18 C 0.6153(7) 0.7338(7) 0.8494(5) 0.0355(18) Uani 1 1 d .
C19 C 0.8165(9) 0.6769(8) 0.8501(6) 0.052(2) Uani 1 1 d .
H19 H 0.8994 0.6662 0.8808 0.062 Uiso 1 1 calc R
C20 C 0.7783(8) 0.6557(9) 0.7645(5) 0.046(2) Uani 1 1 d .
H20 H 0.8322 0.6262 0.7363 0.056 Uiso 1 1 calc R
C21 C 0.6534(8) 0.6804(7) 0.7206(5) 0.0391(19) Uani 1 1 d .
H21 H 0.6249 0.6691 0.6624 0.047 Uiso 1 1 calc R
C22 C -0.1292(7) 0.9219(7) 0.6906(5) 0.0363(18) Uani 1 1 d .
C23 C -0.2103(8) 0.9725(7) 0.7417(5) 0.0352(17) Uani 1 1 d .
C24 C -0.3430(7) 0.9834(7) 0.6963(5) 0.0404(19) Uani 1 1 d .
H24 H -0.3745 0.9682 0.6381 0.048 Uiso 1 1 calc R
C25 C -0.4203(7) 1.0173(7) 0.7430(5) 0.0383(19) Uani 1 1 d .
H25 H -0.5045 1.0290 0.7160 0.046 Uiso 1 1 calc R
C26 C -0.3735(7) 1.0338(7) 0.8288(5) 0.0380(19) Uani 1 1 d .
H26 H -0.4257 1.0568 0.8599 0.046 Uiso 1 1 calc R
C27 C -0.1694(7) 0.9942(7) 0.8242(5) 0.0348(17) Uani 1 1 d .
C28 C -0.0377(7) 0.9768(8) 0.8769(5) 0.0377(18) Uani 1 1 d .
N1 N -0.3174(6) 0.6753(6) 0.3748(4) 0.0381(16) Uani 1 1 d .
N2 N 0.0054(6) 0.3437(6) 0.6315(4) 0.0365(15) Uani 1 1 d .
N3 N 0.7392(6) 0.7117(6) 0.8893(4) 0.0350(15) Uani 1 1 d .
N4 N -0.2541(6) 1.0169(5) 0.8672(4) 0.0338(15) Uani 1 1 d .
O1 O -0.2887(5) 0.6911(5) 0.4606(3) 0.0351(12) Uani 1 1 d .
O2 O -0.1389(5) 0.9020(5) 0.4357(3) 0.0393(13) Uani 1 1 d .
O3 O -0.3347(5) 0.9499(4) 0.4060(3) 0.0393(13) Uani 1 1 d .
O4 O -0.2564(5) 0.9487(5) 0.2557(3) 0.0330(12) Uani 1 1 d .
O5 O -0.2973(5) 0.8168(5) 0.1374(4) 0.0427(14) Uani 1 1 d .
O6 O -0.0138(5) 0.3306(4) 0.5504(3) 0.0324(11) Uani 1 1 d .
O7 O -0.0598(5) 0.6045(5) 0.5963(3) 0.0361(12) Uani 1 1 d .
O8 O 0.1406(5) 0.5696(5) 0.6086(3) 0.0363(12) Uani 1 1 d .
O9 O 0.1111(5) 0.6798(5) 0.7688(3) 0.0397(13) Uani 1 1 d .
O10 O 0.1137(5) 0.6141(5) 0.8881(3) 0.0389(13) Uani 1 1 d .
O11 O 0.2647(5) 0.5670(5) 0.4583(3) 0.0324(12) Uani 1 1 d .
H11C H 0.1991 0.5483 0.4155 0.039 Uiso 1 1 d R
H11A H 0.2914 0.5028 0.4755 0.039 Uiso 1 1 d R
O12 O 0.2711(5) 0.8559(5) 0.4777(3) 0.0401(13) Uani 1 1 d .
H12A H 0.3458 0.8470 0.4772 0.048 Uiso 1 1 d R
H12C H 0.2676 0.9255 0.5023 0.048 Uiso 1 1 d R
O13 O 0.1107(5) 0.8458(5) 0.6084(3) 0.0334(12) Uani 1 1 d .
H13A H 0.1226 0.9236 0.5922 0.040 Uiso 1 1 calc R
O14 O 0.7749(5) 0.7276(5) 0.9722(3) 0.0414(13) Uani 1 1 d .
O15 O 0.5464(5) 0.8735(5) 0.9417(3) 0.0377(13) Uani 1 1 d .
O16 O 0.4711(5) 0.6831(4) 0.9133(3) 0.0319(12) Uani 1 1 d .
O17 O 0.3746(5) 0.7930(5) 0.7542(3) 0.0342(12) Uani 1 1 d .
O18 O 0.4089(5) 0.7138(5) 0.6385(3) 0.0369(13) Uani 1 1 d .
O19 O 0.0864(5) 0.7336(4) 1.0524(3) 0.0321(12) Uani 1 1 d .
H19B H 0.1356 0.7563 1.1022 0.039 Uiso 1 1 d R
H19C H 0.0162 0.7642 1.0459 0.039 Uiso 1 1 d R
O20 O 0.3717(5) 0.7279(4) 1.0330(3) 0.0295(11) Uani 1 1 d .
H20C H 0.4130 0.7107 0.9997 0.035 Uiso 1 1 d R
H20A H 0.3618 0.6655 1.0532 0.035 Uiso 1 1 d R
O21 O 0.2653(5) 0.9066(5) 0.8894(3) 0.0324(11) Uani 1 1 d .
H21A H 0.3549 0.8916 0.9050 0.039 Uiso 1 1 calc R
O22 O 0.0323(5) 1.0758(5) 0.8995(3) 0.0376(12) Uani 1 1 d .
O23 O -0.0098(5) 0.8786(5) 0.8940(3) 0.0346(12) Uani 1 1 d .
O24 O -0.0144(5) 0.9363(5) 0.7290(3) 0.0371(13) Uani 1 1 d .
O25 O -0.1855(5) 0.8663(5) 0.6186(3) 0.0328(12) Uani 1 1 d .
O26 O -0.2097(5) 1.0296(5) 0.9528(3) 0.0359(12) Uani 1 1 d .
O1W O 0.2819(10) 0.6502(9) 0.1781(6) 0.036(2) Uani 0.50 1 d P
H1WA H 0.2519 0.6272 0.2137 0.043 Uiso 0.50 1 d PR
H1WC H 0.3392 0.7060 0.2024 0.043 Uiso 0.50 1 d PR
O2W O 0.5064(5) 0.8261(5) 0.4635(3) 0.0323(11) Uani 1 1 d .
H2WA H 0.5240 0.8788 0.4374 0.039 Uiso 1 1 d R
H2WC H 0.5069 0.7573 0.4369 0.039 Uiso 1 1 d R

loop_
_atom_site_aniso_label
_atom_site_aniso_U_11
_atom_site_aniso_U_22
_atom_site_aniso_U_33
_atom_site_aniso_U_23
_atom_site_aniso_U_13
_atom_site_aniso_U_12
Cd1 0.0277(3) 0.0283(3) 0.0311(3) 0.0001(2) 0.0027(2) 0.0032(2)
Cd2 0.0297(3) 0.0294(3) 0.0283(3) 0.0010(2) 0.0058(2) 0.0001(2)
Cd3 0.0339(3) 0.0324(3) 0.0316(3) 0.0014(2) 0.0062(2) 0.0010(2)
Cd4 0.0297(3) 0.0326(3) 0.0302(3) -0.0002(2) 0.0044(2) -0.0004(2)
Cd5 0.0316(3) 0.0356(3) 0.0289(3) 0.0003(2) 0.0049(2) -0.0021(2)
C1 0.028(4) 0.038(5) 0.042(5) -0.002(4) -0.010(3) 0.012(3)
C2 0.033(4) 0.044(5) 0.027(4) 0.014(3) 0.012(3) 0.004(3)
C3 0.023(3) 0.037(4) 0.040(4) 0.001(3) 0.013(3) 0.000(3)
C4 0.029(4) 0.033(4) 0.026(4) -0.004(3) -0.006(3) -0.016(3)
C5 0.032(4) 0.033(4) 0.036(4) 0.002(3) -0.005(3) -0.007(3)
C6 0.034(4) 0.036(4) 0.021(4) 0.013(3) -0.004(3) 0.010(3)
C7 0.031(4) 0.035(4) 0.063(6) 0.017(4) 0.015(4) 0.004(3)
C8 0.024(4) 0.040(5) 0.034(4) 0.003(3) 0.000(3) 0.007(3)
C9 0.033(4) 0.026(4) 0.039(4) -0.013(3) 0.001(3) 0.012(3)
C10 0.033(4) 0.064(6) 0.026(4) 0.028(4) -0.005(3) 0.001(4)
C11 0.032(4) 0.030(4) 0.024(4) -0.004(3) -0.005(3) -0.018(3)
C12 0.056(5) 0.042(5) 0.023(4) 0.004(3) 0.010(4) 0.012(4)
C13 0.030(4) 0.031(4) 0.024(4) 0.008(3) -0.004(3) -0.008(3)
C14 0.032(4) 0.036(5) 0.042(5) 0.009(4) -0.014(3) -0.002(3)
C15 0.039(4) 0.027(4) 0.048(5) 0.008(4) 0.001(4) -0.004(3)
C16 0.036(4) 0.021(4) 0.032(4) 0.004(3) -0.002(3) 0.008(3)
C17 0.037(4) 0.036(4) 0.024(4) 0.010(3) 0.004(3) 0.009(3)
C18 0.032(4) 0.033(4) 0.032(4) 0.001(3) 0.001(3) -0.016(3)
C19 0.044(5) 0.051(6) 0.060(6) 0.037(5) 0.004(4) -0.008(4)
C20 0.033(4) 0.065(6) 0.036(5) 0.003(4) 0.006(4) 0.010(4)
C21 0.041(4) 0.026(4) 0.040(4) -0.002(3) 0.003(4) -0.001(3)
C22 0.032(4) 0.034(4) 0.027(4) 0.012(3) -0.015(3) 0.001(3)
C23 0.040(4) 0.035(4) 0.026(4) 0.001(3) 0.006(3) 0.011(3)
C24 0.034(4) 0.037(5) 0.040(4) -0.006(3) 0.003(3) -0.008(3)
C25 0.028(4) 0.041(5) 0.031(4) -0.007(3) -0.006(3) 0.001(3)
C26 0.033(4) 0.045(5) 0.037(4) 0.023(4) 0.006(3) -0.011(4)
C27 0.035(4) 0.028(4) 0.032(4) -0.016(3) 0.008(3) -0.008(3)
C28 0.033(4) 0.052(5) 0.029(4) 0.005(4) 0.012(3) 0.013(4)
N1 0.040(4) 0.032(4) 0.028(3) 0.007(3) -0.009(3) 0.007(3)
N2 0.030(3) 0.033(4) 0.031(3) -0.005(3) -0.008(3) -0.001(3)
N3 0.037(4) 0.029(3) 0.033(4) -0.009(3) 0.009(3) -0.002(3)
N4 0.032(3) 0.028(3) 0.036(3) -0.015(3) 0.012(3) 0.002(3)
O1 0.034(3) 0.038(3) 0.034(3) 0.017(2) 0.007(2) 0.005(2)
O2 0.035(3) 0.037(3) 0.034(3) 0.008(2) -0.006(2) -0.003(2)
O3 0.034(3) 0.027(3) 0.040(3) -0.008(2) -0.005(2) 0.005(2)
O4 0.031(3) 0.030(3) 0.040(3) 0.000(2) 0.017(2) -0.015(2)
O5 0.039(3) 0.029(3) 0.051(4) -0.013(2) 0.012(3) -0.013(2)
O6 0.037(3) 0.029(3) 0.024(3) -0.002(2) 0.004(2) -0.003(2)
O7 0.030(3) 0.039(3) 0.035(3) 0.004(2) 0.007(2) -0.008(2)
O8 0.036(3) 0.037(3) 0.034(3) 0.010(2) 0.007(2) 0.017(2)
O9 0.038(3) 0.038(3) 0.037(3) 0.007(2) 0.005(2) -0.020(2)
O10 0.046(3) 0.029(3) 0.037(3) -0.016(2) 0.016(3) 0.006(2)
O11 0.029(3) 0.036(3) 0.034(3) -0.006(2) 0.018(2) 0.003(2)
O12 0.038(3) 0.032(3) 0.034(3) -0.017(2) 0.000(2) -0.017(2)
O13 0.030(3) 0.033(3) 0.026(3) 0.004(2) -0.006(2) -0.009(2)
O14 0.032(3) 0.042(3) 0.034(3) -0.001(2) -0.010(2) 0.007(2)
O15 0.044(3) 0.031(3) 0.026(3) -0.007(2) -0.002(2) 0.016(2)
O16 0.030(3) 0.032(3) 0.033(3) -0.006(2) 0.015(2) -0.011(2)
O17 0.039(3) 0.033(3) 0.026(3) 0.006(2) 0.003(2) 0.018(2)
O18 0.029(3) 0.034(3) 0.029(3) -0.007(2) -0.011(2) 0.011(2)
O19 0.029(3) 0.040(3) 0.040(3) 0.029(2) 0.019(2) 0.018(2)
O20 0.039(3) 0.030(3) 0.031(3) 0.017(2) 0.021(2) 0.011(2)
O21 0.030(3) 0.034(3) 0.031(3) 0.002(2) 0.009(2) 0.007(2)
O22 0.041(3) 0.028(3) 0.033(3) -0.003(2) 0.002(2) -0.005(2)
O23 0.030(3) 0.031(3) 0.034(3) -0.010(2) 0.005(2) -0.004(2)
O24 0.047(3) 0.029(3) 0.027(3) -0.013(2) 0.007(2) 0.003(2)
O25 0.033(3) 0.039(3) 0.026(3) -0.005(2) 0.014(2) -0.004(2)
O26 0.039(3) 0.032(3) 0.027(3) -0.008(2) 0.003(2) 0.000(2)
O1W 0.037(6) 0.037(6) 0.024(5) -0.002(4) -0.001(4) 0.012(5)
O2W 0.031(3) 0.036(3) 0.035(3) 0.006(2) 0.016(2) 0.015(2)

loop_
_atom_type_symbol
_atom_type_description
_atom_type_scat_dispersion_real
_atom_type_scat_dispersion_imag
_atom_type_scat_source
C C 0.0033 0.0016 'International Tables Vol C Tables 4.2.6.8 and 6.1.1.4'
H H 0.0000 0.0000 'International Tables Vol C Tables 4.2.6.8 and 6.1.1.4'
N N 0.0061 0.0033 'International Tables Vol C Tables 4.2.6.8 and 6.1.1.4'
O O 0.0106 0.0060 'International Tables Vol C Tables 4.2.6.8 and 6.1.1.4'
Cd Cd -0.8075 1.2024 'International Tables Vol C Tables 4.2.6.8 and 6.1.1.4'

loop_
_geom_angle_atom_site_label_1
_geom_angle_atom_site_label_2
_geom_angle_atom_site_label_3
_geom_angle
_geom_angle_site_symmetry_1
_geom_angle_site_symmetry_3
O13 Cd1 O25 100.9(2) . .
O13 Cd1 O7 93.39(19) . .
O25 Cd1 O7 97.2(2) . .
O13 Cd1 O1 176.8(2) . .
O25 Cd1 O1 82.24(19) . .
O7 Cd1 O1 85.86(18) . .
O13 Cd1 O6 81.97(19) . 2_566
O25 Cd1 O6 177.08(18) . 2_566
O7 Cd1 O6 82.27(19) . 2_566
O1 Cd1 O6 94.87(18) . 2_566
O13 Cd1 O2 99.41(18) . .
O25 Cd1 O2 95.8(2) . .
O7 Cd1 O2 159.70(19) . .
O1 Cd1 O2 80.48(18) . .
O6 Cd1 O2 83.99(19) 2_566 .
O13 Cd1 Cd2 40.66(15) . .
O25 Cd1 Cd2 139.53(13) . .
O7 Cd1 Cd2 77.72(14) . .
O1 Cd1 Cd2 136.20(14) . .
O6 Cd1 Cd2 43.18(12) 2_566 .
O2 Cd1 Cd2 102.02(14) . .
O18 Cd2 O13 107.75(18) . .
O18 Cd2 O11 88.77(18) . .
O13 Cd2 O11 163.35(17) . .
O18 Cd2 O8 91.2(2) . .
O13 Cd2 O8 87.42(19) . .
O11 Cd2 O8 90.24(18) . .
O18 Cd2 O12 94.2(2) . .
O13 Cd2 O12 92.08(19) . .
O11 Cd2 O12 88.66(19) . .
O8 Cd2 O12 174.44(18) . .
O18 Cd2 O6 167.36(18) . 2_566
O13 Cd2 O6 81.73(17) . 2_566
O11 Cd2 O6 81.62(18) . 2_566
O8 Cd2 O6 80.72(18) . 2_566
O12 Cd2 O6 93.73(18) . 2_566
O18 Cd2 Cd1 142.11(14) . .
O13 Cd2 Cd1 39.50(12) . .
O11 Cd2 Cd1 124.37(12) . .
O8 Cd2 Cd1 72.77(12) . .
O12 Cd2 Cd1 103.44(15) . .
O6 Cd2 Cd1 44.10(12) 2_566 .
O10 Cd3 O21 113.0(2) . .
O10 Cd3 O26 165.4(2) . 2_577
O21 Cd3 O26 81.22(19) . 2_577
O10 Cd3 O23 96.11(19) . .
O21 Cd3 O23 86.70(19) . .
O26 Cd3 O23 80.89(18) 2_577 .
O10 Cd3 O19 84.6(2) . .
O21 Cd3 O19 162.09(19) . .
O26 Cd3 O19 80.97(19) 2_577 .
O23 Cd3 O19 88.73(18) . .
O10 Cd3 O20 90.6(2) . .
O21 Cd3 O20 92.80(17) . .
O26 Cd3 O20 92.09(18) 2_577 .
O23 Cd3 O20 172.96(17) . .
O19 Cd3 O20 89.63(16) . .
O10 Cd3 Cd5 149.88(16) . .
O21 Cd3 Cd5 40.47(13) . .
O26 Cd3 Cd5 42.57(14) 2_577 .
O23 Cd3 Cd5 72.41(13) . .
O19 Cd3 Cd5 121.78(13) . .
O20 Cd3 Cd5 102.76(12) . .
O21 Cd4 O4 88.51(19) . 2_576
O21 Cd4 O13 173.53(19) . .
O4 Cd4 O13 85.12(19) 2_576 .
O21 Cd4 O24 100.98(18) . .
O4 Cd4 O24 89.00(19) 2_576 .
O13 Cd4 O24 80.10(19) . .
O21 Cd4 O17 85.82(18) . .
O4 Cd4 O17 90.55(19) 2_576 .
O13 Cd4 O17 93.07(19) . .
O24 Cd4 O17 173.17(18) . .
O21 Cd4 O9 86.56(19) . .
O4 Cd4 O9 175.03(18) 2_576 .
O13 Cd4 O9 99.82(18) . .
O24 Cd4 O9 91.3(2) . .
O17 Cd4 O9 89.7(2) . .
O5 Cd5 O21 93.39(19) 2_576 .
O5 Cd5 O22 99.0(2) 2_576 .
O21 Cd5 O22 93.33(18) . .
O5 Cd5 O26 173.76(19) 2_576 2_577
O21 Cd5 O26 80.59(18) . 2_577
O22 Cd5 O26 83.1(2) . 2_577
O5 Cd5 O14 89.1(2) 2_576 2_677
O21 Cd5 O14 176.8(2) . 2_677
O22 Cd5 O14 84.36(18) . 2_677
O26 Cd5 O14 96.93(19) 2_577 2_677
O5 Cd5 O15 94.8(2) 2_576 2_677
O21 Cd5 O15 101.73(18) . 2_677
O22 Cd5 O15 158.91(19) . 2_677
O26 Cd5 O15 84.90(19) 2_577 2_677
O14 Cd5 O15 79.96(17) 2_677 2_677
O5 Cd5 Cd3 132.42(14) 2_576 .
O21 Cd5 Cd3 40.34(13) . .
O22 Cd5 Cd3 78.44(13) . .
O26 Cd5 Cd3 42.07(12) 2_577 .
O14 Cd5 Cd3 136.75(16) 2_677 .
O15 Cd5 Cd3 103.69(13) 2_677 .
N1 C1 C3 118.3(7) . .
N1 C1 C2 114.9(7) . .
C3 C1 C2 126.8(8) . .
O2 C2 O3 125.8(8) . .
O2 C2 C1 117.8(7) . .
O3 C2 C1 116.5(7) . .
C5 C3 C1 119.5(8) . .
C5 C3 C4 119.4(7) . .
C1 C3 C4 120.2(7) . .
O5 C4 O4 128.0(7) . .
O5 C4 C3 115.6(7) . .
O4 C4 C3 116.4(7) . .
C3 C5 C6 118.9(7) . .
C3 C5 H5 120.5 . .
C6 C5 H5 120.5 . .
C7 C6 C5 116.0(7) . .
C7 C6 H6 122.0 . .
C5 C6 H6 122.0 . .
N1 C7 C6 120.6(8) . .
N1 C7 H7 119.7 . .
C6 C7 H7 119.7 . .
O8 C8 O7 125.4(7) . .
O8 C8 C9 118.5(7) . .
O7 C8 C9 115.7(7) . .
N2 C9 C10 120.6(8) . .
N2 C9 C8 115.4(7) . .
C10 C9 C8 124.0(7) . .
C11 C10 C9 118.6(8) . .
C11 C10 C14 122.7(7) . .
C9 C10 C14 118.7(7) . .
C10 C11 C12 120.5(7) . .
C10 C11 H11 119.8 . .
C12 C11 H11 119.8 . .
C13 C12 C11 119.8(8) . .
C13 C12 H12 120.1 . .
C11 C12 H12 120.1 . .
N2 C13 C12 118.1(7) . .
N2 C13 H13 120.9 . .
C12 C13 H13 120.9 . .
O9 C14 O10 122.6(8) . .
O9 C14 C10 120.3(8) . .
O10 C14 C10 116.8(7) . .
O18 C15 O17 126.4(8) . .
O18 C15 C16 115.6(8) . .
O17 C15 C16 117.9(8) . .
C18 C16 C21 118.7(7) . .
C18 C16 C15 122.5(8) . .
C21 C16 C15 118.8(7) . .
O16 C17 O15 126.2(7) . .
O16 C17 C18 116.2(7) . .
O15 C17 C18 117.5(7) . .
C16 C18 N3 118.3(7) . .
C16 C18 C17 126.2(7) . .
N3 C18 C17 115.5(6) . .
N3 C19 C20 121.2(8) . .
N3 C19 H19 119.4 . .
C20 C19 H19 119.4 . .
C19 C20 C21 117.3(8) . .
C19 C20 H20 121.4 . .
C21 C20 H20 121.4 . .
C16 C21 C20 120.7(8) . .
C16 C21 H21 119.7 . .
C20 C21 H21 119.7 . .
O24 C22 O25 128.6(8) . .
O24 C22 C23 114.0(6) . .
O25 C22 C23 117.3(7) . .
C27 C23 C24 119.4(8) . .
C27 C23 C22 123.1(7) . .
C24 C23 C22 117.2(6) . .
C25 C24 C23 117.6(7) . .
C25 C24 H24 121.2 . .
C23 C24 H24 121.2 . .
C26 C25 C24 120.4(8) . .
C26 C25 H25 119.8 . .
C24 C25 H25 119.8 . .
N4 C26 C25 119.9(8) . .
N4 C26 H26 120.1 . .
C25 C26 H26 120.1 . .
C23 C27 N4 120.0(7) . .
C23 C27 C28 123.6(7) . .
N4 C27 C28 115.7(7) . .
O23 C28 O22 128.7(7) . .
O23 C28 C27 119.9(8) . .
O22 C28 C27 111.4(7) . .
C1 N1 C7 124.8(7) . .
C1 N1 O1 118.6(6) . .
C7 N1 O1 116.4(7) . .
O6 N2 C13 120.4(6) . .
O6 N2 C9 117.5(7) . .
C13 N2 C9 122.0(7) . .
C19 N3 O14 121.1(7) . .
C19 N3 C18 123.7(7) . .
O14 N3 C18 115.2(6) . .
C26 N4 O26 119.3(6) . .
C26 N4 C27 122.3(7) . .
O26 N4 C27 118.3(6) . .
N1 O1 Cd1 115.8(4) . .
C2 O2 Cd1 106.1(5) . .
C4 O4 Cd4 140.6(5) . 2_576
C4 O5 Cd5 133.6(5) . 2_576
N2 O6 Cd2 122.0(4) . 2_566
N2 O6 Cd1 134.3(4) . 2_566
Cd2 O6 Cd1 92.72(17) 2_566 2_566
C8 O7 Cd1 127.4(5) . .
C8 O8 Cd2 134.6(5) . .
C14 O9 Cd4 157.4(5) . .
C14 O10 Cd3 116.8(5) . .
Cd2 O11 H11C 107.5 . .
Cd2 O11 H11A 119.4 . .
H11C O11 H11A 107.4 . .
Cd2 O12 H12A 109.5 . .
Cd2 O12 H12C 109.6 . .
H12A O12 H12C 109.5 . .
Cd1 O13 Cd2 99.84(19) . .
Cd1 O13 Cd4 119.5(2) . .
Cd2 O13 Cd4 112.8(2) . .
Cd1 O13 H13A 108.0 . .
Cd2 O13 H13A 108.0 . .
Cd4 O13 H13A 108.0 . .
N3 O14 Cd5 119.0(4) . 2_677
C17 O15 Cd5 107.6(4) . 2_677
C15 O17 Cd4 147.9(5) . .
C15 O18 Cd2 125.7(5) . .
Cd3 O19 H19B 110.1 . .
Cd3 O19 H19C 109.2 . .
H19B O19 H19C 109.5 . .
Cd3 O20 H20C 108.1 . .
Cd3 O20 H20A 111.6 . .
H20C O20 H20A 107.8 . .
Cd4 O21 Cd3 113.8(2) . .
Cd4 O21 Cd5 119.6(2) . .
Cd3 O21 Cd5 99.2(2) . .
Cd4 O21 H21A 107.8 . .
Cd3 O21 H21A 107.8 . .
Cd5 O21 H21A 107.8 . .
C28 O22 Cd5 123.9(5) . .
C28 O23 Cd3 135.3(5) . .
C22 O24 Cd4 148.2(5) . .
C22 O25 Cd1 122.6(5) . .
N4 O26 Cd3 126.2(4) . 2_577
N4 O26 Cd5 130.6(4) . 2_577
Cd3 O26 Cd5 95.36(19) 2_577 2_577
H1WA O1W H1WC 109.5 . .
H2WA O2W H2WC 109.5 . .

loop_
_geom_bond_atom_site_label_1
_geom_bond_atom_site_label_2
_geom_bond_distance
_geom_bond_site_symmetry_2
Cd1 O13 2.201(5) .
Cd1 O25 2.205(5) .
Cd1 O7 2.263(6) .
Cd1 O1 2.343(5) .
Cd1 O6 2.376(5) 2_566
Cd1 O2 2.378(5) .
Cd1 Cd2 3.4102(14) .
Cd2 O18 2.222(5) .
Cd2 O13 2.255(6) .
Cd2 O11 2.319(5) .
Cd2 O8 2.324(6) .
Cd2 O12 2.331(6) .
Cd2 O6 2.336(5) 2_566
Cd3 O10 2.182(5) .
Cd3 O21 2.241(5) .
Cd3 O26 2.301(5) 2_577
Cd3 O23 2.311(5) .
Cd3 O19 2.351(5) .
Cd3 O20 2.371(5) .
Cd3 Cd5 3.4185(14) .
Cd4 O21 2.231(5) .
Cd4 O4 2.261(5) 2_576
Cd4 O13 2.265(5) .
Cd4 O24 2.300(6) .
Cd4 O17 2.318(5) .
Cd4 O9 2.354(5) .
Cd5 O5 2.239(6) 2_576
Cd5 O21 2.248(5) .
Cd5 O22 2.315(6) .
Cd5 O26 2.323(6) 2_577
Cd5 O14 2.349(6) 2_677
Cd5 O15 2.368(5) 2_677
C1 N1 1.310(11) .
C1 C3 1.411(12) .
C1 C2 1.515(11) .
C2 O2 1.227(9) .
C2 O3 1.235(9) .
C3 C5 1.398(11) .
C3 C4 1.500(11) .
C4 O5 1.221(9) .
C4 O4 1.282(9) .
C5 C6 1.442(11) .
C5 H5 0.9300 .
C6 C7 1.386(12) .
C6 H6 0.9300 .
C7 N1 1.342(11) .
C7 H7 0.9300 .
C8 O8 1.213(9) .
C8 O7 1.310(9) .
C8 C9 1.500(12) .
C9 N2 1.377(10) .
C9 C10 1.387(11) .
C10 C11 1.369(11) .
C10 C14 1.450(13) .
C11 C12 1.410(11) .
C11 H11 0.9300 .
C12 C13 1.402(10) .
C12 H12 0.9300 .
C13 N2 1.353(10) .
C13 H13 0.9300 .
C14 O9 1.239(10) .
C14 O10 1.330(10) .
C15 O18 1.231(10) .
C15 O17 1.242(11) .
C15 C16 1.500(11) .
C16 C18 1.368(11) .
C16 C21 1.392(12) .
C17 O16 1.217(9) .
C17 O15 1.286(9) .
C17 C18 1.518(11) .
C18 N3 1.384(10) .
C19 N3 1.294(12) .
C19 C20 1.368(13) .
C19 H19 0.9300 .
C20 C21 1.416(11) .
C20 H20 0.9300 .
C21 H21 0.9300 .
C22 O24 1.238(9) .
C22 O25 1.255(9) .
C22 C23 1.524(12) .
C23 C27 1.317(11) .
C23 C24 1.458(11) .
C24 C25 1.385(12) .
C24 H24 0.9300 .
C25 C26 1.370(11) .
C25 H25 0.9300 .
C26 N4 1.320(10) .
C26 H26 0.9300 .
C27 N4 1.386(10) .
C27 C28 1.497(11) .
C28 O23 1.214(10) .
C28 O22 1.294(11) .
N1 O1 1.379(8) .
N2 O6 1.317(8) .
N3 O14 1.324(8) .
N4 O26 1.368(8) .
O4 Cd4 2.261(5) 2_576
O5 Cd5 2.239(6) 2_576
O6 Cd2 2.336(5) 2_566
O6 Cd1 2.376(5) 2_566
O11 H11C 0.8500 .
O11 H11A 0.8499 .
O12 H12A 0.8501 .
O12 H12C 0.8500 .
O13 H13A 0.9800 .
O14 Cd5 2.349(6) 2_677
O15 Cd5 2.368(5) 2_677
O19 H19B 0.8501 .
O19 H19C 0.8500 .
O20 H20C 0.8500 .
O20 H20A 0.8499 .
O21 H21A 0.9800 .
O26 Cd3 2.301(5) 2_577
O26 Cd5 2.323(6) 2_577
O1W H1WA 0.8500 .
O1W H1WC 0.8500 .
O2W H2WA 0.8499 .
O2W H2WC 0.8500 .

loop_
_geom_hbond_atom_site_label_D
_geom_hbond_atom_site_label_H
_geom_hbond_atom_site_label_A
_geom_hbond_distance_DH
_geom_hbond_distance_HA
_geom_hbond_distance_DA
_geom_hbond_angle_DHA
_geom_hbond_site_symmetry_A
O2W H2WC N1 0.85 2.66 3.246(9) 127.7 1_655
O2W H2WC O1 0.85 2.36 2.807(7) 113.4 1_655
O2W H2WA O3 0.85 2.02 2.743(8) 142.9 1_655
O19 H19C O14 0.85 2.59 3.314(7) 144.2 1_455
O19 H19C O22 0.85 2.09 2.739(7) 132.4 2_577
O19 H19B O1W 0.85 2.23 2.817(11) 126.0 1_556
O20 H20A O1W 0.85 2.59 3.180(12) 127.4 1_556
O11 H11A O1 0.85 2.59 3.392(8) 157.2 2_566
O11 H11C N2 0.85 2.58 3.187(8) 129.5 2_566
O11 H11C O7 0.85 2.25 2.802(7) 122.6 2_566
O12 H12C O3 0.85 1.90 2.667(7) 150.1 2_576
O12 H12A O2W 0.85 1.91 2.755(7) 174.0 .
O20 H20C O16 0.85 1.79 2.627(7) 167.9 .
